data_7024554
loop_
_publ_author_name
'Mandal, Sutanuva'
'Paul, Nandadulal'
'Banerjee, Priyabrata'
'Mondal, Tapan K.'
'Goswami, Sreebrata'

_publ_section_title
;
 1,4-Alkyl migration associated with simultaneous S-C bond cleavage and
 N-C bond formation in platinum complexes of 2-aminothioethers.
 Characterization of intramolecular interligand charge transfer
 phenomenon.
;
_journal_issue 10
_journal_name_full 'Dalton transactions (Cambridge, England : 2003)'
_journal_page_first 2717
_journal_page_last 2726
_journal_paper_doi 10.1039/b918336a
_journal_volume 39
_journal_year 2010
_chemical_formula_moiety 'C17 H14 N4 Pt S'
_chemical_formula_sum 'C17 H14 N4 Pt S'
_chemical_formula_weight 501.47
_chemical_name_systematic
;
?
;
_space_group_IT_number 14
_symmetry_cell_setting monoclinic
_symmetry_space_group_name_Hall '-P 2yn'
_symmetry_space_group_name_H-M 'P 1 21/n 1'
_atom_sites_solution_hydrogens geom
_atom_sites_solution_primary direct
_atom_sites_solution_secondary difmap
_audit_creation_method SHELXL-97
_cell_angle_alpha 90.00
_cell_angle_beta 92.612(4)
_cell_angle_gamma 90.00
_cell_formula_units_Z 4
_cell_length_a 6.8962(6)
_cell_length_b 22.833(2)
_cell_length_c 10.0507(9)
_cell_measurement_reflns_used 4350
_cell_measurement_temperature 293(2)
_cell_measurement_theta_max 19.5
_cell_measurement_theta_min 1.8
_cell_volume 1580.9(2)
_computing_cell_refinement 'Bruker SMART'
_computing_data_collection 'Bruker SMART'
_computing_data_reduction 'Bruker SAINT'
_computing_molecular_graphics 'Bruker SHELXTL'
_computing_publication_material 'Bruker SHELXTL'
_computing_structure_refinement 'SHELXL-97 (Sheldrick, 1997)'
_computing_structure_solution 'SHELXL-97 (Sheldrick, 1997)'
_diffrn_ambient_temperature 293(2)
_diffrn_measured_fraction_theta_full 0.983
_diffrn_measured_fraction_theta_max 0.983
_diffrn_measurement_device_type 'CCD area detector'
_diffrn_measurement_method 'phi SCANS'
_diffrn_radiation_monochromator graphite
_diffrn_radiation_source 'fine-focus sealed tube'
_diffrn_radiation_type MoK\a
_diffrn_radiation_wavelength 0.71073
_diffrn_reflns_av_R_equivalents 0.0848
_diffrn_reflns_av_sigmaI/netI 0.0613
_diffrn_reflns_limit_h_max 8
_diffrn_reflns_limit_h_min -9
_diffrn_reflns_limit_k_max 31
_diffrn_reflns_limit_k_min -31
_diffrn_reflns_limit_l_max 12
_diffrn_reflns_limit_l_min -13
_diffrn_reflns_number 25683
_diffrn_reflns_theta_full 29.53
_diffrn_reflns_theta_max 29.53
_diffrn_reflns_theta_min 1.78
_exptl_absorpt_coefficient_mu 9.011
_exptl_absorpt_correction_T_max 0.5712
_exptl_absorpt_correction_T_min 0.2210
_exptl_absorpt_correction_type empirical
_exptl_absorpt_process_details SADABS
_exptl_crystal_colour Green
_exptl_crystal_density_diffrn 2.107
_exptl_crystal_density_method 'not measured'
_exptl_crystal_description Plate
_exptl_crystal_F_000 952
_exptl_crystal_size_max 0.24
_exptl_crystal_size_mid 0.15
_exptl_crystal_size_min 0.07
_refine_diff_density_max 1.950
_refine_diff_density_min -2.357
_refine_diff_density_rms 0.201
_refine_ls_extinction_method none
_refine_ls_goodness_of_fit_ref 1.019
_refine_ls_hydrogen_treatment constr
_refine_ls_matrix_type full
_refine_ls_number_parameters 208
_refine_ls_number_reflns 4350
_refine_ls_number_restraints 0
_refine_ls_restrained_S_all 1.019
_refine_ls_R_factor_all 0.0672
_refine_ls_R_factor_gt 0.0398
_refine_ls_shift/su_max 0.006
_refine_ls_shift/su_mean 0.000
_refine_ls_structure_factor_coef Fsqd
_refine_ls_weighting_details 'calc w=1/[\s^2^(Fo^2^)+(0.0403P)^2^+0.8689P] where P=(Fo^2^+2Fc^2^)/3'
_refine_ls_weighting_scheme calc
_refine_ls_wR_factor_gt 0.0800
_refine_ls_wR_factor_ref 0.0888
_reflns_number_gt 3184
_reflns_number_total 4350
_reflns_threshold_expression >2sigma(I)
_cod_data_source_file b918336a.txt
_cod_data_source_block 2
_cod_depositor_comments
;
The following automatic conversions were performed:

'_symmetry_cell_setting' value 'Monoclinic' changed to 'monoclinic'
according to /home/saulius/struct/CIF-dictionaries/cif_core.dic
dictionary named 'cif_core.dic' version 2.4.2 from
2011-04-26.

'_exptl_absorpt_correction_type' value 'Empirical'
changed to 'empirical' according to
/home/saulius/struct/CIF-dictionaries/cif_core.dic dictionary named
'cif_core.dic' version 2.4.2 from 2011-04-26.

Automatic conversion script
Id: cif_fix_values 1891 2012-01-12 08:04:46Z andrius 

The following automatic conversions were performed:

'_refine_ls_hydrogen_treatment' value 'constrn' was replaced with the
value 'constr' as specified in the replacement file
'src/cod-tools/trunk/data/replacement-values/replacement_values.lst'.

Automatic conversion script
Id: cif_fix_values 5376 2017-05-30 11:51:03Z andrius 
;
_cod_original_cell_volume 1581.0(2)
_cod_original_sg_symbol_H-M P21/n
_cod_database_code 7024554

loop_
_symmetry_equiv_pos_as_xyz
'x, y, z'
'-x+1/2, y+1/2, -z+1/2'
'-x, -y, -z'
'x-1/2, -y-1/2, z-1/2'

loop_
_atom_site_label
_atom_site_type_symbol
_atom_site_fract_x
_atom_site_fract_y
_atom_site_fract_z
_atom_site_U_iso_or_equiv
_atom_site_adp_type
_atom_site_occupancy
_atom_site_symmetry_multiplicity
_atom_site_calc_flag
_atom_site_refinement_flags
Pt1 Pt 0.98003(3) 0.129316(9) 0.58546(2) 0.02464(8) Uani 1 1 d .
S1 S 0.7545(2) 0.12061(7) 0.74198(17) 0.0350(4) Uani 1 1 d .
C12 C 0.6562(9) 0.2131(3) 0.5884(7) 0.0305(14) Uani 1 1 d .
C4 C 1.5017(9) 0.0916(3) 0.4027(6) 0.0271(13) Uani 1 1 d .
H4 H 1.5943 0.0626 0.4192 0.032 Uiso 1 1 calc R
C17 C 0.6016(9) 0.1782(3) 0.6949(7) 0.0323(14) Uani 1 1 d .
C9 C 1.0616(12) -0.0653(3) 0.9254(7) 0.0413(18) Uani 1 1 d .
H9 H 1.0421 -0.0935 0.9903 0.050 Uiso 1 1 calc R
C8 C 0.9116(12) -0.0499(3) 0.8373(7) 0.0401(17) Uani 1 1 d .
H8 H 0.7918 -0.0683 0.8417 0.048 Uiso 1 1 calc R
C2 C 1.3815(9) 0.1757(3) 0.2809(7) 0.0301(13) Uani 1 1 d .
H2 H 1.3951 0.2038 0.2151 0.036 Uiso 1 1 calc R
N4 N 0.8262(6) 0.1999(2) 0.5301(5) 0.0206(10) Uani 1 1 d .
H4A H 0.8672 0.2224 0.4687 0.025 Uiso 1 1 calc R
N2 N 1.3084(7) 0.0533(2) 0.5729(5) 0.0280(11) Uani 1 1 d .
C15 C 0.3093(10) 0.2349(3) 0.7107(7) 0.0356(15) Uani 1 1 d .
H15 H 0.1906 0.2415 0.7485 0.043 Uiso 1 1 calc R
N1 N 1.1967(7) 0.1361(2) 0.4541(5) 0.0252(10) Uani 1 1 d .
C16 C 0.4272(9) 0.1893(3) 0.7576(7) 0.0369(15) Uani 1 1 d .
H16 H 0.3914 0.1666 0.8292 0.044 Uiso 1 1 calc R
N3 N 1.1453(7) 0.0616(2) 0.6329(5) 0.0250(10) Uani 1 1 d .
C6 C 1.1158(9) 0.0187(2) 0.7339(6) 0.0283(13) Uani 1 1 d .
C7 C 0.9370(11) -0.0077(3) 0.7433(7) 0.0360(15) Uani 1 1 d .
H7 H 0.8339 0.0033 0.6857 0.043 Uiso 1 1 calc R
C14 C 0.3665(10) 0.2708(3) 0.6079(8) 0.0414(17) Uani 1 1 d .
H14 H 0.2890 0.3024 0.5808 0.050 Uiso 1 1 calc R
C13 C 0.5380(10) 0.2602(3) 0.5456(7) 0.0375(15) Uani 1 1 d .
H13 H 0.5746 0.2840 0.4760 0.045 Uiso 1 1 calc R
C3 C 1.5247(10) 0.1327(3) 0.3046(7) 0.0327(14) Uani 1 1 d .
H3 H 1.6345 0.1321 0.2542 0.039 Uiso 1 1 calc R
C5 C 1.3357(9) 0.0946(2) 0.4768(6) 0.0266(13) Uani 1 1 d .
C1 C 1.2199(9) 0.1752(3) 0.3573(6) 0.0289(13) Uani 1 1 d .
H1 H 1.1237 0.2031 0.3406 0.035 Uiso 1 1 calc R
C11 C 1.2717(11) 0.0036(3) 0.8200(6) 0.0354(15) Uani 1 1 d .
H11 H 1.3925 0.0211 0.8134 0.042 Uiso 1 1 calc R
C10 C 1.2401(12) -0.0392(3) 0.9173(7) 0.0421(17) Uani 1 1 d .
H10 H 1.3411 -0.0498 0.9768 0.050 Uiso 1 1 calc R

loop_
_atom_site_aniso_label
_atom_site_aniso_U_11
_atom_site_aniso_U_22
_atom_site_aniso_U_33
_atom_site_aniso_U_23
_atom_site_aniso_U_13
_atom_site_aniso_U_12
Pt1 0.02268(12) 0.02563(12) 0.02540(13) -0.00162(10) -0.00120(8) 0.00098(10)
S1 0.0315(8) 0.0381(9) 0.0358(9) 0.0026(7) 0.0033(7) 0.0028(7)
C12 0.021(3) 0.029(3) 0.040(4) -0.011(3) -0.006(3) 0.002(2)
C4 0.030(3) 0.027(3) 0.024(3) -0.003(2) -0.003(2) 0.008(2)
C17 0.026(3) 0.034(3) 0.036(4) -0.007(3) -0.003(3) 0.000(3)
C9 0.075(6) 0.024(3) 0.026(4) -0.001(3) 0.010(4) 0.002(3)
C8 0.063(5) 0.026(3) 0.031(4) -0.006(3) 0.003(3) -0.009(3)
C2 0.030(3) 0.027(3) 0.033(4) -0.001(2) -0.001(3) -0.004(2)
N4 0.014(2) 0.024(2) 0.024(3) -0.0017(18) -0.0012(18) 0.0031(17)
N2 0.028(3) 0.029(3) 0.027(3) -0.001(2) 0.000(2) 0.005(2)
C15 0.026(3) 0.043(4) 0.037(4) -0.016(3) -0.001(3) 0.003(3)
N1 0.027(3) 0.024(3) 0.024(3) -0.0031(19) 0.000(2) -0.0002(19)
C16 0.028(3) 0.044(4) 0.038(4) -0.007(3) 0.005(3) -0.004(3)
N3 0.024(3) 0.026(3) 0.024(3) -0.0042(19) -0.003(2) -0.0027(19)
C6 0.035(4) 0.023(3) 0.026(3) -0.002(2) -0.002(3) 0.004(2)
C7 0.044(4) 0.036(3) 0.028(4) -0.003(3) -0.001(3) -0.004(3)
C14 0.035(4) 0.037(4) 0.052(5) -0.011(3) -0.005(3) 0.009(3)
C13 0.039(4) 0.031(3) 0.041(4) -0.009(3) -0.004(3) 0.004(3)
C3 0.031(3) 0.033(3) 0.035(4) -0.002(3) 0.010(3) 0.001(3)
C5 0.032(3) 0.026(3) 0.022(3) -0.002(2) -0.002(2) 0.005(2)
C1 0.021(3) 0.028(3) 0.037(4) -0.002(3) -0.005(3) 0.000(2)
C11 0.043(4) 0.035(3) 0.028(4) 0.000(3) 0.003(3) 0.006(3)
C10 0.060(5) 0.038(4) 0.027(4) 0.003(3) 0.001(3) 0.015(3)

loop_
_atom_type_symbol
_atom_type_description
_atom_type_scat_dispersion_real
_atom_type_scat_dispersion_imag
_atom_type_scat_source
C C 0.0033 0.0016 'International Tables Vol C Tables 4.2.6.8 and 6.1.1.4'
H H 0.0000 0.0000 'International Tables Vol C Tables 4.2.6.8 and 6.1.1.4'
N N 0.0061 0.0033 'International Tables Vol C Tables 4.2.6.8 and 6.1.1.4'
S S 0.1246 0.1234 'International Tables Vol C Tables 4.2.6.8 and 6.1.1.4'
Pt Pt -1.7033 8.3905 'International Tables Vol C Tables 4.2.6.8 and 6.1.1.4'

loop_
_geom_angle_atom_site_label_1
_geom_angle_atom_site_label_2
_geom_angle_atom_site_label_3
_geom_angle
N3 Pt1 N4 176.28(19)
N3 Pt1 N1 77.54(19)
N4 Pt1 N1 98.81(19)
N3 Pt1 S1 99.82(15)
N4 Pt1 S1 83.79(14)
N1 Pt1 S1 176.25(15)
C17 S1 Pt1 99.9(2)
N4 C12 C17 118.0(6)
N4 C12 C13 122.2(6)
C17 C12 C13 119.8(6)
C3 C4 C5 118.3(5)
C3 C4 H4 120.9
C5 C4 H4 120.9
C12 C17 C16 120.4(6)
C12 C17 S1 117.2(5)
C16 C17 S1 122.4(5)
C10 C9 C8 119.9(6)
C10 C9 H9 120.0
C8 C9 H9 120.0
C7 C8 C9 120.6(7)
C7 C8 H8 119.7
C9 C8 H8 119.7
C1 C2 C3 118.6(6)
C1 C2 H2 120.7
C3 C2 H2 120.7
C12 N4 Pt1 120.8(4)
C12 N4 H4A 119.6
Pt1 N4 H4A 119.6
N3 N2 C5 111.8(5)
C16 C15 C14 120.8(6)
C16 C15 H15 119.6
C14 C15 H15 119.6
C1 N1 C5 118.8(5)
C1 N1 Pt1 129.6(4)
C5 N1 Pt1 111.6(4)
C15 C16 C17 118.8(6)
C15 C16 H16 120.6
C17 C16 H16 120.6
N2 N3 C6 112.3(5)
N2 N3 Pt1 120.0(4)
C6 N3 Pt1 127.6(4)
C7 C6 C11 121.1(6)
C7 C6 N3 120.2(6)
C11 C6 N3 118.7(6)
C8 C7 C6 119.9(7)
C8 C7 H7 120.0
C6 C7 H7 120.0
C13 C14 C15 120.6(7)
C13 C14 H14 119.7
C15 C14 H14 119.7
C14 C13 C12 119.5(7)
C14 C13 H13 120.3
C12 C13 H13 120.3
C4 C3 C2 119.6(6)
C4 C3 H3 120.2
C2 C3 H3 120.2
N1 C5 N2 118.7(5)
N1 C5 C4 122.2(5)
N2 C5 C4 119.0(5)
N1 C1 C2 122.5(6)
N1 C1 H1 118.8
C2 C1 H1 118.8
C6 C11 C10 117.7(7)
C6 C11 H11 121.1
C10 C11 H11 121.1
C9 C10 C11 120.7(7)
C9 C10 H10 119.6
C11 C10 H10 119.6

loop_
_geom_bond_atom_site_label_1
_geom_bond_atom_site_label_2
_geom_bond_distance
Pt1 N3 1.967(5)
Pt1 N4 1.995(4)
Pt1 N1 2.045(5)
Pt1 S1 2.2705(16)
S1 C17 1.738(7)
C12 N4 1.367(7)
C12 C17 1.400(9)
C12 C13 1.405(9)
C4 C3 1.376(9)
C4 C5 1.396(8)
C4 H4 0.9300
C17 C16 1.406(9)
C9 C10 1.374(11)
C9 C8 1.377(10)
C9 H9 0.9300
C8 C7 1.367(9)
C8 H8 0.9300
C2 C1 1.382(8)
C2 C3 1.404(9)
C2 H2 0.9300
N4 H4A 0.8600
N2 N3 1.314(7)
N2 C5 1.370(8)
C15 C16 1.390(10)
C15 C14 1.390(10)
C15 H15 0.9300
N1 C1 1.335(8)
N1 C5 1.359(7)
C16 H16 0.9300
N3 C6 1.431(8)
C6 C7 1.379(9)
C6 C11 1.393(9)
C7 H7 0.9300
C14 C13 1.385(10)
C14 H14 0.9300
C13 H13 0.9300
C3 H3 0.9300
C1 H1 0.9300
C11 C10 1.405(9)
C11 H11 0.9300
C10 H10 0.9300
